data_8102342
loop_
_publ_author_name
'Jian-Ge Wang'
'Hai-Xia Kang'
'Jian-Hua Qin'

_publ_section_title
;
 Crystal structure of hexaaquamagnesium(II)
 3,3'-azobenzene-dicarboxylate - 1,2-di(4-pridyl)ethylene - water
 (1:1:2), [Mg(H2O)6][C14H8N2O4] &#x00B7; C12H10N2 &#x00B7; 2H2O
;
_journal_issue 4
_journal_name_full 'Zeitschrift f\"ur Kristallographie - New Crystal Structures'
_journal_page_first 445
_journal_volume 223
_journal_year 2008
_chemical_formula_sum 'C26 H34 Mg N4 O12'
_chemical_formula_weight 618.88
_space_group_IT_number 2
_symmetry_cell_setting triclinic
_symmetry_space_group_name_Hall '-P 1'
_symmetry_space_group_name_H-M 'P -1'
_atom_sites_solution_hydrogens geom
_atom_sites_solution_primary direct
_atom_sites_solution_secondary difmap
_audit_creation_method SHELXL-97
_cell_angle_alpha 79.560(2)
_cell_angle_beta 89.121(2)
_cell_angle_gamma 77.544(2)
_cell_formula_units_Z 1
_cell_length_a 6.5933(9)
_cell_length_b 7.2607(10)
_cell_length_c 16.293(2)
_cell_measurement_reflns_used 2190
_cell_measurement_temperature 293(2)
_cell_measurement_theta_max 27.26
_cell_measurement_theta_min 2.54
_cell_volume 748.78(17)
_computing_cell_refinement 'Bruker SMART'
_computing_data_collection 'Bruker SMART'
_computing_data_reduction 'Bruker SAINT'
_computing_molecular_graphics 'Bruker SHELXTL'
_computing_publication_material 'Bruker SHELXTL'
_computing_structure_refinement 'SHELXL-97 (Sheldrick, 1997)'
_computing_structure_solution 'SHELXS-97 (Sheldrick, 1990)'
_diffrn_ambient_temperature 293(2)
_diffrn_measured_fraction_theta_full 0.992
_diffrn_measured_fraction_theta_max 0.992
_diffrn_measurement_device_type 'CCD area detector'
_diffrn_measurement_method 'phi and omega scans'
_diffrn_radiation_monochromator graphite
_diffrn_radiation_source 'fine-focus sealed tube'
_diffrn_radiation_type MoK\a
_diffrn_radiation_wavelength 0.71073
_diffrn_reflns_av_R_equivalents 0.0154
_diffrn_reflns_av_sigmaI/netI 0.0233
_diffrn_reflns_limit_h_max 7
_diffrn_reflns_limit_h_min -7
_diffrn_reflns_limit_k_max 8
_diffrn_reflns_limit_k_min -8
_diffrn_reflns_limit_l_max 19
_diffrn_reflns_limit_l_min -19
_diffrn_reflns_number 5731
_diffrn_reflns_theta_full 25.50
_diffrn_reflns_theta_max 25.50
_diffrn_reflns_theta_min 2.54
_exptl_absorpt_coefficient_mu 0.127
_exptl_absorpt_correction_T_max 0.9776
_exptl_absorpt_correction_T_min 0.9413
_exptl_absorpt_correction_type multi-scan
_exptl_absorpt_process_details SADABS
_exptl_crystal_density_diffrn 1.372
_exptl_crystal_density_method 'not measured'
_exptl_crystal_F_000 326
_exptl_crystal_size_max 0.40
_exptl_crystal_size_mid 0.26
_exptl_crystal_size_min 0.18
_refine_diff_density_max 0.289
_refine_diff_density_min -0.174
_refine_diff_density_rms 0.034
_refine_ls_extinction_method none
_refine_ls_goodness_of_fit_ref 1.035
_refine_ls_hydrogen_treatment constr
_refine_ls_matrix_type full
_refine_ls_number_parameters 196
_refine_ls_number_reflns 2762
_refine_ls_number_restraints 0
_refine_ls_restrained_S_all 1.035
_refine_ls_R_factor_all 0.0432
_refine_ls_R_factor_gt 0.0331
_refine_ls_shift/su_max 0.000
_refine_ls_shift/su_mean 0.000
_refine_ls_structure_factor_coef Fsqd
_refine_ls_weighting_details 'calc w=1/[\s^2^(Fo^2^)+(0.0378P)^2^+0.1866P] where P=(Fo^2^+2Fc^2^)/3'
_refine_ls_weighting_scheme calc
_refine_ls_wR_factor_gt 0.0808
_refine_ls_wR_factor_ref 0.0874
_reflns_number_gt 2242
_reflns_number_total 2762
_reflns_threshold_expression >2sigma(I)
_cod_data_source_file 1267-2394.cff
_cod_data_source_block b
_cod_depositor_comments
;
The following automatic conversions were performed:
'_symmetry_cell_setting' value 'Triclinic' changed to 'triclinic'
according to '/home/saulius/struct/CIF-dictionaries/cif_core.dic'
dictionary named 'cif_core.dic' version 2.4.1 from
2010-06-29.

'_exptl_absorpt_correction_type' value 'MULTI-SCAN' changed
to 'multi-scan' according to
'/home/saulius/struct/CIF-dictionaries/cif_core.dic' dictionary named
'cif_core.dic' version 2.4.1 from
2010-06-29.

'_refine_ls_hydrogen_treatment' value 'CONSTR' changed to
'constr' according to '/home/saulius/struct/CIF-dictionaries/cif_core.dic'
dictionary named 'cif_core.dic' version 2.4.1 from 2010-06-29.

Automatic conversion script
Id: cif_fix_enum 1555 2011-01-17 13:19:09Z saulius 
;
_cod_original_cell_volume 748.78(18)
_cod_original_sg_symbol_H-M P-1
_cod_database_code 8102342

loop_
_symmetry_equiv_pos_as_xyz
'x, y, z'
'-x, -y, -z'

loop_
_atom_site_label
_atom_site_type_symbol
_atom_site_fract_x
_atom_site_fract_y
_atom_site_fract_z
_atom_site_U_iso_or_equiv
_atom_site_adp_type
_atom_site_occupancy
_atom_site_symmetry_multiplicity
_atom_site_calc_flag
_atom_site_refinement_flags
_atom_site_disorder_assembly
_atom_site_disorder_group
Mg1 Mg 1.0000 0.5000 0.0000 0.02533(17) Uani 1 2 d S . .
O1 O 0.70522(15) 0.52287(16) 0.04572(6) 0.0377(3) Uani 1 1 d . . .
H1W H 0.6047 0.6165 0.0297 0.057 Uiso 1 1 d R . .
H2W H 0.6988 0.4945 0.0984 0.057 Uiso 1 1 d R . .
O2 O 1.07939(17) 0.24870(15) 0.09217(7) 0.0438(3) Uani 1 1 d . . .
H3W H 1.1951 0.1985 0.1139 0.066 Uiso 1 1 d R . .
H4W H 1.0015 0.1726 0.0966 0.066 Uiso 1 1 d R . .
O3 O 1.07140(16) 0.65841(16) 0.08734(7) 0.0389(3) Uani 1 1 d . . .
H5W H 0.9723 0.7427 0.0994 0.058 Uiso 1 1 d R . .
H6W H 1.1738 0.7073 0.0743 0.058 Uiso 1 1 d R . .
O4 O 0.37905(16) 0.83510(15) 0.03666(6) 0.0375(3) Uani 1 1 d . . .
H7W H 0.4102 0.9065 0.0671 0.056 Uiso 1 1 d R . .
H8W H 0.3315 0.9012 -0.0092 0.056 Uiso 1 1 d R . .
O5 O 0.46627(16) 1.03551(18) 0.15637(7) 0.0434(3) Uani 1 1 d . . .
O6 O 0.79597(16) 0.99517(16) 0.11736(6) 0.0370(3) Uani 1 1 d . . .
N1 N 0.4711(2) 1.0035(2) 0.46334(8) 0.0415(3) Uani 1 1 d . . .
N2 N 0.6606(3) 0.4727(2) 0.21853(9) 0.0534(4) Uani 1 1 d . . .
C1 C 0.8201(3) 0.4434(3) 0.27138(12) 0.0571(5) Uani 1 1 d . . .
H1 H 0.9535 0.4198 0.2506 0.069 Uiso 1 1 calc R . .
C2 C 0.7990(3) 0.4461(3) 0.35553(12) 0.0556(5) Uani 1 1 d . . .
H2 H 0.9166 0.4249 0.3897 0.067 Uiso 1 1 calc R . .
C3 C 0.6043(3) 0.4799(2) 0.38929(11) 0.0476(4) Uani 1 1 d . . .
C4 C 0.4369(3) 0.5079(3) 0.33430(12) 0.0568(5) Uani 1 1 d . . .
H4 H 0.3019 0.5293 0.3536 0.068 Uiso 1 1 calc R . .
C5 C 0.4720(3) 0.5038(3) 0.25058(12) 0.0595(5) Uani 1 1 d . . .
H5 H 0.3576 0.5239 0.2148 0.071 Uiso 1 1 calc R . .
C6 C 0.5855(3) 0.4859(3) 0.47924(11) 0.0552(5) Uani 1 1 d . . .
H6 H 0.7089 0.4677 0.5095 0.066 Uiso 1 1 calc R . .
C7 C 0.9356(2) 0.9249(2) 0.28592(10) 0.0370(4) Uani 1 1 d . . .
H7 H 1.0364 0.9107 0.2456 0.044 Uiso 1 1 calc R . .
C8 C 0.9948(3) 0.8966(2) 0.36958(10) 0.0423(4) Uani 1 1 d . . .
H8 H 1.1351 0.8633 0.3849 0.051 Uiso 1 1 calc R . .
C9 C 0.8471(3) 0.9177(2) 0.42997(10) 0.0405(4) Uani 1 1 d . . .
H9 H 0.8872 0.8968 0.4859 0.049 Uiso 1 1 calc R . .
C10 C 0.6372(2) 0.9706(2) 0.40660(9) 0.0351(4) Uani 1 1 d . . .
C11 C 0.5780(2) 0.9962(2) 0.32314(9) 0.0338(3) Uani 1 1 d . . .
H11 H 0.4376 1.0284 0.3079 0.041 Uiso 1 1 calc R . .
C12 C 0.7265(2) 0.9742(2) 0.26221(9) 0.0304(3) Uani 1 1 d . . .
C13 C 0.6569(2) 1.0048(2) 0.17177(9) 0.0307(3) Uani 1 1 d . . .

loop_
_atom_site_aniso_label
_atom_site_aniso_U_11
_atom_site_aniso_U_22
_atom_site_aniso_U_33
_atom_site_aniso_U_23
_atom_site_aniso_U_13
_atom_site_aniso_U_12
Mg1 0.0211(3) 0.0277(4) 0.0268(4) -0.0066(3) 0.0017(3) -0.0031(3)
O1 0.0299(6) 0.0469(7) 0.0334(6) -0.0079(5) 0.0014(4) -0.0014(5)
O2 0.0319(6) 0.0399(6) 0.0555(7) 0.0012(5) -0.0072(5) -0.0062(5)
O3 0.0332(6) 0.0428(6) 0.0442(7) -0.0147(5) 0.0058(5) -0.0103(5)
O4 0.0399(6) 0.0402(6) 0.0331(6) -0.0071(5) -0.0043(5) -0.0099(5)
O5 0.0313(6) 0.0665(8) 0.0316(6) -0.0134(5) -0.0043(5) -0.0050(5)
O6 0.0348(6) 0.0485(7) 0.0274(6) -0.0085(5) 0.0026(5) -0.0069(5)
N1 0.0430(8) 0.0571(9) 0.0273(7) -0.0122(6) 0.0007(6) -0.0132(7)
N2 0.0654(11) 0.0556(10) 0.0352(8) -0.0079(7) 0.0061(8) -0.0048(8)
C1 0.0615(13) 0.0635(13) 0.0456(11) -0.0093(9) 0.0090(10) -0.0132(10)
C2 0.0620(12) 0.0632(13) 0.0421(10) -0.0076(9) 0.0002(9) -0.0163(10)
C3 0.0681(12) 0.0373(9) 0.0348(9) -0.0043(7) 0.0026(9) -0.0080(8)
C4 0.0576(12) 0.0602(12) 0.0454(11) -0.0089(9) 0.0098(9) 0.0020(10)
C5 0.0604(13) 0.0701(13) 0.0394(10) -0.0081(9) -0.0029(9) 0.0034(10)
C6 0.0684(13) 0.0540(11) 0.0404(11) -0.0057(9) 0.0018(8) -0.0099(10)
C7 0.0330(8) 0.0433(9) 0.0336(8) -0.0076(7) -0.0002(7) -0.0056(7)
C8 0.0330(9) 0.0539(10) 0.0378(9) -0.0074(8) -0.0092(7) -0.0049(7)
C9 0.0448(10) 0.0499(10) 0.0272(8) -0.0071(7) -0.0079(7) -0.0109(8)
C10 0.0388(9) 0.0408(9) 0.0278(8) -0.0091(7) 0.0005(6) -0.0108(7)
C11 0.0313(8) 0.0407(9) 0.0305(8) -0.0091(7) -0.0031(6) -0.0079(7)
C12 0.0320(8) 0.0322(8) 0.0273(8) -0.0067(6) -0.0020(6) -0.0063(6)
C13 0.0312(8) 0.0320(8) 0.0286(8) -0.0080(6) -0.0020(6) -0.0043(6)

loop_
_atom_type_symbol
_atom_type_description
_atom_type_scat_dispersion_real
_atom_type_scat_dispersion_imag
_atom_type_scat_source
C C 0.0033 0.0016 'International Tables Vol C Tables 4.2.6.8 and 6.1.1.4'
H H 0.0000 0.0000 'International Tables Vol C Tables 4.2.6.8 and 6.1.1.4'
N N 0.0061 0.0033 'International Tables Vol C Tables 4.2.6.8 and 6.1.1.4'
O O 0.0106 0.0060 'International Tables Vol C Tables 4.2.6.8 and 6.1.1.4'
Mg Mg 0.0486 0.0363 'International Tables Vol C Tables 4.2.6.8 and 6.1.1.4'

loop_
_geom_angle_atom_site_label_1
_geom_angle_atom_site_label_2
_geom_angle_atom_site_label_3
_geom_angle
_geom_angle_site_symmetry_1
_geom_angle_site_symmetry_3
_geom_angle_publ_flag
O1 Mg1 O1 180.0 . 2_765 ?
O1 Mg1 O3 89.58(4) . . ?
O1 Mg1 O3 90.42(4) 2_765 . ?
O1 Mg1 O3 90.42(4) . 2_765 ?
O1 Mg1 O3 89.57(4) 2_765 2_765 ?
O3 Mg1 O3 180.0 . 2_765 ?
O1 Mg1 O2 85.49(4) . . ?
O1 Mg1 O2 94.51(4) 2_765 . ?
O3 Mg1 O2 88.79(4) . . ?
O3 Mg1 O2 91.21(4) 2_765 . ?
O1 Mg1 O2 94.51(4) . 2_765 ?
O1 Mg1 O2 85.49(4) 2_765 2_765 ?
O3 Mg1 O2 91.21(4) . 2_765 ?
O3 Mg1 O2 88.79(4) 2_765 2_765 ?
O2 Mg1 O2 180.00(5) . 2_765 ?
Mg1 O1 H1W 124.3 . . ?
Mg1 O1 H2W 115.3 . . ?
H1W O1 H2W 106.7 . . ?
Mg1 O2 H3W 127.3 . . ?
Mg1 O2 H4W 117.4 . . ?
H3W O2 H4W 112.2 . . ?
Mg1 O3 H5W 115.5 . . ?
Mg1 O3 H6W 113.1 . . ?
H5W O3 H6W 109.4 . . ?
H7W O4 H8W 109.4 . . ?
N1 N1 C10 114.27(17) 2_676 . ?
C1 N2 C5 116.61(16) . . ?
N2 C1 C2 123.60(19) . . ?
N2 C1 H1 118.2 . . ?
C2 C1 H1 118.2 . . ?
C3 C2 C1 120.30(19) . . ?
C3 C2 H2 119.9 . . ?
C1 C2 H2 119.9 . . ?
C2 C3 C4 116.27(17) . . ?
C2 C3 C6 119.33(18) . . ?
C4 C3 C6 124.41(18) . . ?
C5 C4 C3 119.69(19) . . ?
C5 C4 H4 120.2 . . ?
C3 C4 H4 120.2 . . ?
N2 C5 C4 123.54(19) . . ?
N2 C5 H5 118.2 . . ?
C4 C5 H5 118.2 . . ?
C6 C6 C3 127.0(3) 2_666 . ?
C6 C6 H6 116.5 2_666 . ?
C3 C6 H6 116.5 . . ?
C12 C7 C8 120.33(15) . . ?
C12 C7 H7 119.8 . . ?
C8 C7 H7 119.8 . . ?
C9 C8 C7 120.47(15) . . ?
C9 C8 H8 119.8 . . ?
C7 C8 H8 119.8 . . ?
C8 C9 C10 119.58(14) . . ?
C8 C9 H9 120.2 . . ?
C10 C9 H9 120.2 . . ?
C11 C10 C9 119.93(14) . . ?
C11 C10 N1 115.60(14) . . ?
C9 C10 N1 124.47(14) . . ?
C10 C11 C12 120.57(14) . . ?
C10 C11 H11 119.7 . . ?
C12 C11 H11 119.7 . . ?
C11 C12 C7 119.09(14) . . ?
C11 C12 C13 119.28(13) . . ?
C7 C12 C13 121.63(13) . . ?
O5 C13 O6 124.76(14) . . ?
O5 C13 C12 117.55(13) . . ?
O6 C13 C12 117.68(13) . . ?

loop_
_geom_bond_atom_site_label_1
_geom_bond_atom_site_label_2
_geom_bond_distance
_geom_bond_site_symmetry_2
_geom_bond_publ_flag
Mg1 O1 2.0546(10) . ?
Mg1 O1 2.0546(10) 2_765 ?
Mg1 O3 2.1016(11) . ?
Mg1 O3 2.1016(11) 2_765 ?
Mg1 O2 2.1160(11) . ?
Mg1 O2 2.1160(11) 2_765 ?
O1 H1W 0.8464 . ?
O1 H2W 0.8481 . ?
O2 H3W 0.8253 . ?
O2 H4W 0.8254 . ?
O3 H5W 0.8408 . ?
O3 H6W 0.8354 . ?
O4 H7W 0.8371 . ?
O4 H8W 0.8366 . ?
O5 C13 1.2495(18) . ?
O6 C13 1.2655(18) . ?
N1 N1 1.249(2) 2_676 ?
N1 C10 1.431(2) . ?
N2 C1 1.326(2) . ?
N2 C5 1.331(2) . ?
C1 C2 1.379(3) . ?
C1 H1 0.9300 . ?
C2 C3 1.379(3) . ?
C2 H2 0.9300 . ?
C3 C4 1.389(3) . ?
C3 C6 1.477(2) . ?
C4 C5 1.385(3) . ?
C4 H4 0.9300 . ?
C5 H5 0.9300 . ?
C6 C6 1.303(4) 2_666 ?
C6 H6 0.9300 . ?
C7 C12 1.389(2) . ?
C7 C8 1.390(2) . ?
C7 H7 0.9300 . ?
C8 C9 1.379(2) . ?
C8 H8 0.9300 . ?
C9 C10 1.393(2) . ?
C9 H9 0.9300 . ?
C10 C11 1.389(2) . ?
C11 C12 1.389(2) . ?
C11 H11 0.9300 . ?
C12 C13 1.513(2) . ?

loop_
_geom_hbond_atom_site_label_D
_geom_hbond_atom_site_label_H
_geom_hbond_atom_site_label_A
_geom_hbond_distance_DH
_geom_hbond_distance_HA
_geom_hbond_distance_DA
_geom_hbond_angle_DHA
_geom_hbond_site_symmetry_A
O3 H6W O4 0.84 1.84 2.6701(15) 173.4 1_655
O3 H5W O6 0.84 2.02 2.8295(15) 162.7 .
O2 H3W O5 0.83 1.98 2.7908(15) 169.0 1_645
O1 H1W O4 0.85 1.95 2.7516(15) 158.6 .
O2 H4W O6 0.83 2.05 2.8698(16) 174.4 1_545
O1 H2W N2 0.85 1.95 2.7921(18) 170.7 .
O4 H7W O5 0.84 1.95 2.7706(15) 168.3 .
O4 H8W O6 0.84 1.92 2.7389(15) 167.9 2_675

loop_
_geom_torsion_atom_site_label_1
_geom_torsion_atom_site_label_2
_geom_torsion_atom_site_label_3
_geom_torsion_atom_site_label_4
_geom_torsion
_geom_torsion_site_symmetry_1
_geom_torsion_site_symmetry_2
_geom_torsion_site_symmetry_3
_geom_torsion_site_symmetry_4
_geom_torsion_publ_flag
C5 N2 C1 C2 -0.7(3) . . . . ?
N2 C1 C2 C3 0.2(3) . . . . ?
C1 C2 C3 C4 0.7(3) . . . . ?
C1 C2 C3 C6 -178.77(18) . . . . ?
C2 C3 C4 C5 -1.0(3) . . . . ?
C6 C3 C4 C5 178.43(18) . . . . ?
C1 N2 C5 C4 0.4(3) . . . . ?
C3 C4 C5 N2 0.5(3) . . . . ?
C2 C3 C6 C6 -179.2(3) . . . 2_666 ?
C4 C3 C6 C6 1.3(4) . . . 2_666 ?
C12 C7 C8 C9 -0.2(3) . . . . ?
C7 C8 C9 C10 -1.0(3) . . . . ?
C8 C9 C10 C11 1.9(2) . . . . ?
C8 C9 C10 N1 -177.59(15) . . . . ?
N1 N1 C10 C11 -173.83(18) 2_676 . . . ?
N1 N1 C10 C9 5.6(3) 2_676 . . . ?
C9 C10 C11 C12 -1.6(2) . . . . ?
N1 C10 C11 C12 177.92(14) . . . . ?
C10 C11 C12 C7 0.4(2) . . . . ?
C10 C11 C12 C13 -179.45(14) . . . . ?
C8 C7 C12 C11 0.5(2) . . . . ?
C8 C7 C12 C13 -179.65(15) . . . . ?
C11 C12 C13 O5 -5.1(2) . . . . ?
C7 C12 C13 O5 175.07(15) . . . . ?
C11 C12 C13 O6 175.79(13) . . . . ?
C7 C12 C13 O6 -4.1(2) . . . . ?
